data_7054963
loop_
_publ_author_name
'Yin, Wen-Yu'
'Huang, Zuo-Long'
'Tang, Xiao-Yan'
'Wang, Jun'
'Cheng, Hong-Jian'
'Ma, Yun-Sheng'
'Yuan, Rong-Xin'
'Liu, Dong'

_publ_section_title
;
 Structural diversification and photocatalytic properties of zinc(ii)
 polymers modified by auxiliary N-containing ligands
;
_journal_issue 9
_journal_name_full 'New J. Chem.'
_journal_page_first 7130
_journal_paper_doi 10.1039/C5NJ01005E
_journal_volume 39
_journal_year 2015
_chemical_formula_moiety '2(C21 H14 N3 O4 S Zn), 2(H O0.50)'
_chemical_formula_sum 'C42 H30 N6 O9 S2 Zn2'
_chemical_formula_weight 957.62
_space_group_crystal_system monoclinic
_space_group_IT_number 13
_space_group_name_Hall '-P 2yc'
_space_group_name_H-M_alt 'P 1 2/c 1'
_symmetry_space_group_name_Hall '-P 2yc'
_symmetry_space_group_name_H-M 'P 1 2/c 1'
_atom_sites_solution_hydrogens mixed
_audit_creation_method SHELXL-2014/7
_audit_update_record
;
2015-06-27 deposited with the CCDC.
2015-07-01 downloaded from the CCDC.
;
_cell_angle_alpha 90
_cell_angle_beta 130.704(7)
_cell_angle_gamma 90
_cell_formula_units_Z 2
_cell_length_a 13.7313(19)
_cell_length_b 10.4349(14)
_cell_length_c 18.4760(19)
_cell_measurement_reflns_used 93342
_cell_measurement_temperature 291(2)
_cell_measurement_theta_max 27.484
_cell_measurement_theta_min 3.1016
_cell_volume 2006.9(5)
_computing_cell_refinement 'SAINT (Bruker, 2001)'
_computing_data_collection 'SMART (Bruker, 2001)'
_computing_data_reduction 'SAINT (Bruker, 2001)'
_computing_molecular_graphics 'DIAMOND (Brandenburg, 2012)'
_computing_publication_material 'SHELXL-2014/7 (Sheldrick, 2014)'
_computing_structure_refinement 'SHELXL-2014/7 (Sheldrick, 2014)'
_computing_structure_solution 'SHELXL-2014/7 (Sheldrick, 2014)'
_diffrn_ambient_temperature 291(2)
_diffrn_measured_fraction_theta_full 0.991
_diffrn_measured_fraction_theta_max 0.993
_diffrn_measurement_device_type 'Bruker CCD area-detector'
_diffrn_measurement_method '1265 images,\f=0, 90, 180 degree, and \D\w=0.3 degree, \c= 54.74 degree'
_diffrn_radiation_type MoK\a
_diffrn_radiation_wavelength 0.71073
_diffrn_reflns_av_R_equivalents 0.0352
_diffrn_reflns_av_unetI/netI 0.0267
_diffrn_reflns_laue_measured_fraction_full 0.991
_diffrn_reflns_laue_measured_fraction_max 0.993
_diffrn_reflns_limit_h_max 17
_diffrn_reflns_limit_h_min -17
_diffrn_reflns_limit_k_max 13
_diffrn_reflns_limit_k_min -13
_diffrn_reflns_limit_l_max 23
_diffrn_reflns_limit_l_min -23
_diffrn_reflns_number 25628
_diffrn_reflns_point_group_measured_fraction_full 0.991
_diffrn_reflns_point_group_measured_fraction_max 0.993
_diffrn_reflns_theta_full 25.242
_diffrn_reflns_theta_max 27.484
_diffrn_reflns_theta_min 2.458
_diffrn_source 'fine-focus sealed tube'
_exptl_absorpt_coefficient_mu 1.365
_exptl_absorpt_correction_T_max 0.640
_exptl_absorpt_correction_T_min 0.572
_exptl_absorpt_correction_type multi-scan
_exptl_absorpt_process_details 'Sadabs, (Sheldrick 2001)'
_exptl_crystal_colour colorless
_exptl_crystal_density_diffrn 1.585
_exptl_crystal_density_method 'not measured'
_exptl_crystal_description block
_exptl_crystal_F_000 976
_exptl_crystal_size_max 0.420
_exptl_crystal_size_mid 0.350
_exptl_crystal_size_min 0.330
_refine_diff_density_max 1.160
_refine_diff_density_min -1.156
_refine_diff_density_rms 0.136
_refine_ls_extinction_method none
_refine_ls_goodness_of_fit_ref 1.166
_refine_ls_hydrogen_treatment mixed
_refine_ls_matrix_type full
_refine_ls_number_parameters 293
_refine_ls_number_reflns 4579
_refine_ls_number_restraints 0
_refine_ls_restrained_S_all 1.166
_refine_ls_R_factor_all 0.0799
_refine_ls_R_factor_gt 0.0702
_refine_ls_shift/su_max 0.000
_refine_ls_shift/su_mean 0.000
_refine_ls_structure_factor_coef Fsqd
_refine_ls_weighting_details 'w=1/[\s^2^(Fo^2^)+(0.0371P)^2^+17.4598P] where P=(Fo^2^+2Fc^2^)/3'
_refine_ls_weighting_scheme calc
_refine_ls_wR_factor_gt 0.1795
_refine_ls_wR_factor_ref 0.1874
_reflns_Friedel_coverage 0.000
_reflns_number_gt 4015
_reflns_number_total 4579
_reflns_threshold_expression 'I > 2\s(I)'
_cod_data_source_file c5nj01005e2.cif
_cod_data_source_block 1047258
_cod_depositor_comments 'Adding full bibliography for 7054962--7054965.cif.'
_cod_database_code 7054963
_shelx_shelxl_version_number 2014/7
_shelx_space_group_comment
;
The symmetry employed for this shelxl refinement is uniquely defined
by the following loop, which should always be used as a source of
symmetry information in preference to the above space-group names.
They are only intended as comments.
;
_shelx_estimated_absorpt_t_min 0.598
_shelx_estimated_absorpt_t_max 0.662

loop_
_space_group_symop_operation_xyz
'x, y, z'
'-x, y, -z+1/2'
'-x, -y, -z'
'x, -y, z-1/2'

loop_
_atom_site_label
_atom_site_type_symbol
_atom_site_fract_x
_atom_site_fract_y
_atom_site_fract_z
_atom_site_U_iso_or_equiv
_atom_site_adp_type
_atom_site_occupancy
_atom_site_site_symmetry_order
_atom_site_calc_flag
_atom_site_refinement_flags_posn
_atom_site_refinement_flags_adp
_atom_site_refinement_flags_occupancy
_atom_site_disorder_assembly
_atom_site_disorder_group
Zn1 Zn 1.0000 0.70499(8) 0.2500 0.0246(2) Uani 1 2 d S T P . .
Zn2 Zn 0.5000 -0.02002(9) 0.2500 0.0256(2) Uani 1 2 d S T P . .
S1 S 0.39515(17) 0.17241(15) 0.06086(13) 0.0372(4) Uani 1 1 d . . . . .
O1 O 0.8465(4) 0.6002(4) 0.1864(3) 0.0374(10) Uani 1 1 d . . . . .
O2 O 0.8712(4) 0.5638(4) 0.0799(3) 0.0373(10) Uani 1 1 d . . . . .
O3 O 0.6526(5) 0.1830(6) -0.1293(4) 0.0568(15) Uani 1 1 d . . . . .
O4 O 0.4801(5) 0.1067(4) -0.1621(3) 0.0408(11) Uani 1 1 d . . . . .
N1 N 0.3501(4) 0.1148(4) 0.1794(3) 0.0256(9) Uani 1 1 d . . . . .
H1A H 0.199(7) 0.342(7) 0.034(5) 0.038 Uiso 1 1 d . U . . .
N2 N 0.2331(5) 0.2790(5) 0.0822(4) 0.0329(11) Uani 1 1 d . . . . .
N3 N 0.9892(5) 0.8265(4) 0.3306(3) 0.0261(9) Uani 1 1 d . . . . .
C1 C 0.3245(5) 0.1905(5) 0.1119(4) 0.0280(11) Uani 1 1 d . . . . .
C2 C 0.2673(5) 0.1554(5) 0.1946(4) 0.0251(10) Uani 1 1 d . . . . .
C3 C 0.2526(5) 0.1100(6) 0.2578(4) 0.0301(12) Uani 1 1 d . . . . .
H3A H 0.3014 0.0423 0.2992 0.036 Uiso 1 1 calc R U . . .
C4 C 0.1609(6) 0.1714(6) 0.2556(5) 0.0365(14) Uani 1 1 d . . . . .
H4A H 0.1464 0.1425 0.2955 0.044 Uiso 1 1 calc R U . . .
C5 C 0.0907(6) 0.2739(7) 0.1960(5) 0.0414(15) Uani 1 1 d . . . . .
H5A H 0.0318 0.3124 0.1984 0.050 Uiso 1 1 calc R U . . .
C6 C 0.1036(6) 0.3225(6) 0.1326(5) 0.0375(14) Uani 1 1 d . . . . .
H6A H 0.0557 0.3915 0.0925 0.045 Uiso 1 1 calc R U . . .
C7 C 0.1940(5) 0.2593(5) 0.1345(4) 0.0292(11) Uani 1 1 d . . . . .
C8 C 0.4783(6) 0.3244(5) 0.0941(4) 0.0294(12) Uani 1 1 d . . . . .
H8A H 0.4165 0.3938 0.0671 0.035 Uiso 1 1 calc R U . . .
H8B H 0.5378 0.3331 0.1630 0.035 Uiso 1 1 calc R U . . .
C9 C 0.5509(5) 0.3337(5) 0.0588(4) 0.0261(11) Uani 1 1 d . . . . .
C10 C 0.6464(5) 0.4247(5) 0.1004(4) 0.0262(11) Uani 1 1 d . . . . .
H10A H 0.6634 0.4774 0.1481 0.031 Uiso 1 1 calc R U . . .
C11 C 0.7175(5) 0.4385(5) 0.0717(4) 0.0268(11) Uani 1 1 d . . . . .
C12 C 0.6944(5) 0.3583(5) 0.0025(4) 0.0279(11) Uani 1 1 d . . . . .
H12A H 0.7440 0.3657 -0.0151 0.034 Uiso 1 1 calc R U . . .
C13 C 0.5980(6) 0.2668(5) -0.0410(4) 0.0286(11) Uani 1 1 d . . . . .
C14 C 0.5248(6) 0.2559(5) -0.0135(4) 0.0287(11) Uani 1 1 d . . . . .
H14A H 0.4583 0.1966 -0.0435 0.034 Uiso 1 1 calc R U . . .
C15 C 0.8200(5) 0.5413(5) 0.1152(4) 0.0272(11) Uani 1 1 d . . . . .
C16 C 0.5754(6) 0.1798(6) -0.1162(4) 0.0332(13) Uani 1 1 d . . . . .
C17 C 0.9076(6) 0.8003(6) 0.3451(4) 0.0336(13) Uani 1 1 d . . . . .
H17A H 0.8475 0.7355 0.3094 0.040 Uiso 1 1 calc R U . . .
C18 C 0.9091(6) 0.8654(6) 0.4106(4) 0.0327(12) Uani 1 1 d . . . . .
H18A H 0.8512 0.8439 0.4189 0.039 Uiso 1 1 calc R U . . .
C19 C 0.9975(5) 0.9635(5) 0.4643(4) 0.0246(10) Uani 1 1 d . . . . .
C20 C 1.0792(5) 0.9929(5) 0.4464(4) 0.0272(11) Uani 1 1 d . . . . .
H20A H 1.1380 1.0596 0.4791 0.033 Uiso 1 1 calc R U . . .
C21 C 1.0723(6) 0.9224(6) 0.3800(4) 0.0296(12) Uani 1 1 d . . . . .
H21A H 1.1279 0.9426 0.3692 0.036 Uiso 1 1 calc R U . . .
O5 O 0.656(4) 0.589(3) 0.288(3) 0.085(11) Uani 0.25 1 d . . P A 1
H1W H 0.6575 0.6458 0.3210 0.127 Uiso 0.25 1 d R U P A 1
H2W H 0.6308 0.6410 0.2429 0.127 Uiso 0.25 1 d R U P A 1
O5' O 0.593(4) 0.538(3) 0.272(2) 0.102(14) Uani 0.25 1 d . . P B 2
H3W H 0.6201 0.5882 0.3181 0.153 Uiso 0.25 1 d R U P B 2
H4W H 0.5783 0.4661 0.2852 0.153 Uiso 0.25 1 d R U P B 2

loop_
_atom_site_aniso_label
_atom_site_aniso_U_11
_atom_site_aniso_U_22
_atom_site_aniso_U_33
_atom_site_aniso_U_23
_atom_site_aniso_U_13
_atom_site_aniso_U_12
Zn1 0.0341(5) 0.0227(4) 0.0266(4) 0.000 0.0239(4) 0.000
Zn2 0.0325(5) 0.0236(4) 0.0315(5) 0.000 0.0256(4) 0.000
S1 0.0501(9) 0.0307(7) 0.0541(9) -0.0075(7) 0.0443(8) -0.0092(7)
O1 0.044(2) 0.036(2) 0.038(2) -0.0112(19) 0.029(2) -0.0116(19)
O2 0.040(2) 0.039(2) 0.039(2) -0.0012(19) 0.029(2) -0.0062(19)
O3 0.054(3) 0.076(4) 0.063(3) -0.027(3) 0.048(3) -0.005(3)
O4 0.062(3) 0.031(2) 0.044(2) -0.0115(19) 0.041(2) -0.011(2)
N1 0.026(2) 0.026(2) 0.031(2) -0.0030(18) 0.022(2) -0.0012(18)
N2 0.038(3) 0.028(2) 0.043(3) 0.004(2) 0.031(2) 0.002(2)
N3 0.036(2) 0.024(2) 0.027(2) -0.0012(18) 0.024(2) 0.0008(19)
C1 0.028(3) 0.024(3) 0.034(3) -0.005(2) 0.021(2) -0.005(2)
C2 0.026(3) 0.026(3) 0.026(3) -0.008(2) 0.018(2) -0.006(2)
C3 0.030(3) 0.033(3) 0.030(3) -0.002(2) 0.021(2) -0.004(2)
C4 0.036(3) 0.045(4) 0.038(3) -0.009(3) 0.028(3) -0.008(3)
C5 0.040(3) 0.041(4) 0.051(4) -0.009(3) 0.033(3) 0.002(3)
C6 0.036(3) 0.033(3) 0.045(3) -0.001(3) 0.027(3) 0.004(3)
C7 0.029(3) 0.027(3) 0.031(3) -0.004(2) 0.019(2) -0.002(2)
C8 0.037(3) 0.026(3) 0.036(3) -0.003(2) 0.028(3) -0.004(2)
C9 0.033(3) 0.025(3) 0.031(3) 0.005(2) 0.025(2) 0.004(2)
C10 0.032(3) 0.022(2) 0.023(2) -0.002(2) 0.018(2) 0.001(2)
C11 0.029(3) 0.024(3) 0.027(3) -0.001(2) 0.018(2) -0.003(2)
C12 0.028(3) 0.030(3) 0.029(3) 0.002(2) 0.019(2) 0.002(2)
C13 0.035(3) 0.025(3) 0.031(3) 0.001(2) 0.024(3) 0.003(2)
C14 0.033(3) 0.025(3) 0.032(3) -0.003(2) 0.023(3) -0.005(2)
C15 0.026(3) 0.024(3) 0.027(3) 0.001(2) 0.015(2) -0.001(2)
C16 0.044(3) 0.031(3) 0.027(3) 0.000(2) 0.025(3) 0.005(3)
C17 0.038(3) 0.033(3) 0.042(3) -0.014(3) 0.031(3) -0.011(3)
C18 0.037(3) 0.035(3) 0.040(3) -0.009(3) 0.031(3) -0.007(2)
C19 0.028(3) 0.026(3) 0.022(2) 0.000(2) 0.017(2) 0.003(2)
C20 0.030(3) 0.029(3) 0.026(3) -0.005(2) 0.020(2) -0.003(2)
C21 0.037(3) 0.031(3) 0.034(3) 0.000(2) 0.029(3) -0.001(2)
O5 0.11(3) 0.043(16) 0.14(3) -0.025(18) 0.10(3) 0.002(15)
O5' 0.13(3) 0.07(2) 0.056(17) -0.020(17) 0.04(2) 0.02(2)

loop_
_atom_type_symbol
_atom_type_description
_atom_type_scat_dispersion_real
_atom_type_scat_dispersion_imag
_atom_type_scat_source
C C 0.0033 0.0016 'International Tables Vol C Tables 4.2.6.8 and 6.1.1.4'
H H 0.0000 0.0000 'International Tables Vol C Tables 4.2.6.8 and 6.1.1.4'
N N 0.0061 0.0033 'International Tables Vol C Tables 4.2.6.8 and 6.1.1.4'
O O 0.0106 0.0060 'International Tables Vol C Tables 4.2.6.8 and 6.1.1.4'
S S 0.1246 0.1234 'International Tables Vol C Tables 4.2.6.8 and 6.1.1.4'
Zn Zn 0.2839 1.4301 'International Tables Vol C Tables 4.2.6.8 and 6.1.1.4'

loop_
_geom_angle_atom_site_label_1
_geom_angle_atom_site_label_2
_geom_angle_atom_site_label_3
_geom_angle
_geom_angle_site_symmetry_1
_geom_angle_site_symmetry_3
O1 Zn1 O1 111.7(3) 2_755 .
O1 Zn1 N3 102.96(18) 2_755 2_755
O1 Zn1 N3 118.43(19) . 2_755
O1 Zn1 N3 118.43(19) 2_755 .
O1 Zn1 N3 102.95(18) . .
N3 Zn1 N3 102.9(3) 2_755 .
O4 Zn2 O4 127.0(3) 3_655 4_556
O4 Zn2 N1 101.93(18) 3_655 2_655
O4 Zn2 N1 113.02(19) 4_556 2_655
O4 Zn2 N1 113.02(19) 3_655 .
O4 Zn2 N1 101.93(18) 4_556 .
N1 Zn2 N1 96.0(2) 2_655 .
O4 Zn2 O3 56.65(17) 3_655 3_655
O4 Zn2 O3 86.45(19) 4_556 3_655
N1 Zn2 O3 158.06(16) 2_655 3_655
N1 Zn2 O3 89.41(18) . 3_655
O4 Zn2 O3 86.45(19) 3_655 4_556
O4 Zn2 O3 56.65(17) 4_556 4_556
N1 Zn2 O3 89.41(18) 2_655 4_556
N1 Zn2 O3 158.06(16) . 4_556
O3 Zn2 O3 93.5(3) 3_655 4_556
O4 Zn2 C16 28.50(19) 3_655 3_655
O4 Zn2 C16 107.49(19) 4_556 3_655
N1 Zn2 C16 130.33(19) 2_655 3_655
N1 Zn2 C16 102.71(18) . 3_655
O3 Zn2 C16 28.15(17) 3_655 3_655
O3 Zn2 C16 89.7(2) 4_556 3_655
O4 Zn2 C16 107.49(19) 3_655 4_556
O4 Zn2 C16 28.50(19) 4_556 4_556
N1 Zn2 C16 102.71(18) 2_655 4_556
N1 Zn2 C16 130.32(19) . 4_556
O3 Zn2 C16 89.7(2) 3_655 4_556
O3 Zn2 C16 28.15(17) 4_556 4_556
C16 Zn2 C16 99.3(3) 3_655 4_556
C1 S1 C8 99.8(3) . .
C15 O1 Zn1 111.2(4) . .
C16 O3 Zn2 80.1(4) . 3_655
C16 O4 Zn2 100.9(4) . 3_655
C1 N1 C2 105.0(5) . .
C1 N1 Zn2 122.5(4) . .
C2 N1 Zn2 132.2(4) . .
C1 N2 C7 107.1(5) . .
C1 N2 H1A 127(4) . .
C7 N2 H1A 126(4) . .
C21 N3 C17 118.1(5) . .
C21 N3 Zn1 122.0(4) . .
C17 N3 Zn1 119.3(4) . .
N1 C1 N2 113.4(5) . .
N1 C1 S1 123.2(4) . .
N2 C1 S1 123.3(4) . .
C3 C2 C7 120.4(5) . .
C3 C2 N1 130.2(5) . .
C7 C2 N1 109.4(5) . .
C4 C3 C2 116.3(6) . .
C4 C3 H3A 121.8 . .
C2 C3 H3A 121.8 . .
C5 C4 C3 121.9(6) . .
C5 C4 H4A 119.0 . .
C3 C4 H4A 119.0 . .
C4 C5 C6 123.3(6) . .
C4 C5 H5A 118.3 . .
C6 C5 H5A 118.3 . .
C7 C6 C5 114.2(6) . .
C7 C6 H6A 122.9 . .
C5 C6 H6A 122.9 . .
C6 C7 N2 131.1(6) . .
C6 C7 C2 123.8(6) . .
N2 C7 C2 105.1(5) . .
C9 C8 S1 111.0(4) . .
C9 C8 H8A 109.4 . .
S1 C8 H8A 109.4 . .
C9 C8 H8B 109.4 . .
S1 C8 H8B 109.4 . .
H8A C8 H8B 108.0 . .
C10 C9 C14 119.4(5) . .
C10 C9 C8 117.5(5) . .
C14 C9 C8 123.2(5) . .
C9 C10 C11 120.7(5) . .
C9 C10 H10A 119.7 . .
C11 C10 H10A 119.7 . .
C12 C11 C10 119.7(5) . .
C12 C11 C15 119.5(5) . .
C10 C11 C15 120.8(5) . .
C11 C12 C13 120.7(5) . .
C11 C12 H12A 119.6 . .
C13 C12 H12A 119.6 . .
C12 C13 C14 119.2(5) . .
C12 C13 C16 119.5(5) . .
C14 C13 C16 121.3(5) . .
C13 C14 C9 120.4(5) . .
C13 C14 H14A 119.8 . .
C9 C14 H14A 119.8 . .
O2 C15 O1 124.6(5) . .
O2 C15 C11 119.9(5) . .
O1 C15 C11 115.4(5) . .
O3 C16 O4 122.4(6) . .
O3 C16 C13 118.5(6) . .
O4 C16 C13 119.2(5) . .
O3 C16 Zn2 71.8(4) . 3_655
O4 C16 Zn2 50.6(3) . 3_655
C13 C16 Zn2 169.8(4) . 3_655
N3 C17 C18 122.8(5) . .
N3 C17 H17A 118.6 . .
C18 C17 H17A 118.6 . .
C17 C18 C19 119.6(5) . .
C17 C18 H18A 120.2 . .
C19 C18 H18A 120.2 . .
C18 C19 C20 117.2(5) . .
C18 C19 C19 121.5(6) . 3_776
C20 C19 C19 121.3(6) . 3_776
C21 C20 C19 119.6(5) . .
C21 C20 H20A 120.2 . .
C19 C20 H20A 120.2 . .
N3 C21 C20 122.7(5) . .
N3 C21 H21A 118.7 . .
C20 C21 H21A 118.7 . .
H1W O5 H2W 93.3 . .
H3W O5' H4W 106.9 . .

loop_
_geom_bond_atom_site_label_1
_geom_bond_atom_site_label_2
_geom_bond_distance
_geom_bond_site_symmetry_2
Zn1 O1 1.947(4) 2_755
Zn1 O1 1.947(4) .
Zn1 N3 2.034(4) 2_755
Zn1 N3 2.034(4) .
Zn2 O4 2.027(4) 3_655
Zn2 O4 2.027(4) 4_556
Zn2 N1 2.101(5) 2_655
Zn2 N1 2.101(5) .
Zn2 O3 2.483(5) 3_655
Zn2 O3 2.483(5) 4_556
Zn2 C16 2.575(6) 3_655
Zn2 C16 2.575(6) 4_556
S1 C1 1.748(6) .
S1 C8 1.811(6) .
O1 C15 1.273(7) .
O2 C15 1.253(7) .
O3 C16 1.233(8) .
O3 Zn2 2.483(5) 3_655
O4 C16 1.251(8) .
O4 Zn2 2.027(4) 3_655
N1 C1 1.317(7) .
N1 C2 1.402(6) .
N2 C1 1.353(7) .
N2 C7 1.393(7) .
N2 H1A 0.95(7) .
N3 C21 1.334(7) .
N3 C17 1.338(7) .
C2 C3 1.392(7) .
C2 C7 1.402(8) .
C3 C4 1.390(8) .
C3 H3A 0.9300 .
C4 C5 1.379(10) .
C4 H4A 0.9300 .
C5 C6 1.389(9) .
C5 H5A 0.9300 .
C6 C7 1.386(8) .
C6 H6A 0.9300 .
C8 C9 1.508(7) .
C8 H8A 0.9700 .
C8 H8B 0.9700 .
C9 C10 1.378(8) .
C9 C14 1.396(8) .
C10 C11 1.389(8) .
C10 H10A 0.9300 .
C11 C12 1.381(8) .
C11 C15 1.517(7) .
C12 C13 1.386(8) .
C12 H12A 0.9300 .
C13 C14 1.395(7) .
C13 C16 1.512(8) .
C14 H14A 0.9300 .
C16 Zn2 2.575(6) 3_655
C17 C18 1.377(8) .
C17 H17A 0.9300 .
C18 C19 1.392(8) .
C18 H18A 0.9300 .
C19 C20 1.394(7) .
C19 C19 1.487(10) 3_776
C20 C21 1.381(7) .
C20 H20A 0.9300 .
C21 H21A 0.9300 .
O5 H1W 0.8501 .
O5 H2W 0.8499 .
O5' H3W 0.8500 .
O5' H4W 0.8500 .
